data_7210814
loop_
_publ_author_name
'Zhao, Yi'
'Liang, Li-Li'
'Chen, Kai'
'Zhang, Ting'
'Xiao, Xin'
'Zhang, Yun-Qian'
'Tao, Zhu'
'Xue, Sai-Feng'
'Zhu, Qian-Jiang'

_publ_section_title
;
 Inorganic anion-aided coordination of lanthanide metal ions to
 cucurbituril and supramolecular self-assembly: potential applications in
 the separation of light lanthanides
;
_journal_issue 39
_journal_name_full CrystEngComm
_journal_page_first 7987
_journal_paper_doi 10.1039/c3ce40568k
_journal_volume 15
_journal_year 2013
_chemical_formula_sum 'C36 H138 Cd Cl5 Lu N24 O63'
_chemical_formula_weight 2380.32
_chemical_name_systematic
;
?
;
_space_group_IT_number 2
_symmetry_cell_setting triclinic
_symmetry_space_group_name_Hall '-P 1'
_symmetry_space_group_name_H-M 'P -1'
_atom_sites_solution_hydrogens geom
_atom_sites_solution_primary direct
_atom_sites_solution_secondary difmap
_audit_creation_method SHELXL-97
_cell_angle_alpha 64.896(18)
_cell_angle_beta 80.645(19)
_cell_angle_gamma 81.170(19)
_cell_formula_units_Z 2
_cell_length_a 15.064(10)
_cell_length_b 15.606(10)
_cell_length_c 16.975(11)
_cell_measurement_temperature 223(2)
_cell_volume 3550(4)
_computing_structure_refinement 'SHELXL-97 (Sheldrick, 1997)'
_diffrn_ambient_temperature 223(2)
_diffrn_measured_fraction_theta_full 0.970
_diffrn_measured_fraction_theta_max 0.970
_diffrn_measurement_device_type 'Bruker CCD Area Detector'
_diffrn_measurement_method '\f and \w scan'
_diffrn_radiation_monochromator graphite
_diffrn_radiation_source 'fine-focus sealed tube'
_diffrn_radiation_type MoK\a
_diffrn_radiation_wavelength 0.71073
_diffrn_reflns_av_R_equivalents 0.0850
_diffrn_reflns_av_sigmaI/netI 0.1401
_diffrn_reflns_limit_h_max 17
_diffrn_reflns_limit_h_min -17
_diffrn_reflns_limit_k_max 16
_diffrn_reflns_limit_k_min -18
_diffrn_reflns_limit_l_max 20
_diffrn_reflns_limit_l_min -20
_diffrn_reflns_number 33959
_diffrn_reflns_theta_full 25.00
_diffrn_reflns_theta_max 25.00
_diffrn_reflns_theta_min 1.33
_exptl_absorpt_coefficient_mu 2.028
_exptl_absorpt_correction_T_max 0.7644
_exptl_absorpt_correction_T_min 0.6993
_exptl_absorpt_correction_type multi-scan
_exptl_absorpt_process_details 'SADABS (Bruker, 2008)'
_exptl_crystal_colour colorless
_exptl_crystal_density_diffrn 2.227
_exptl_crystal_density_method 'not measured'
_exptl_crystal_description prism
_exptl_crystal_F_000 2460
_exptl_crystal_size_max 0.19
_exptl_crystal_size_mid 0.15
_exptl_crystal_size_min 0.14
_platon_squeeze_details
;
;
_refine_diff_density_max 2.243
_refine_diff_density_min -2.343
_refine_diff_density_rms 0.223
_refine_ls_extinction_method none
_refine_ls_goodness_of_fit_ref 1.067
_refine_ls_hydrogen_treatment constr
_refine_ls_matrix_type full
_refine_ls_number_parameters 748
_refine_ls_number_reflns 12118
_refine_ls_number_restraints 0
_refine_ls_restrained_S_all 1.067
_refine_ls_R_factor_all 0.1358
_refine_ls_R_factor_gt 0.0800
_refine_ls_shift/su_max 0.001
_refine_ls_shift/su_mean 0.000
_refine_ls_structure_factor_coef Fsqd
_refine_ls_weighting_details 'calc w=1/[\s^2^(Fo^2^)+(0.1714P)^2^+0.0000P] where P=(Fo^2^+2Fc^2^)/3'
_refine_ls_weighting_scheme calc
_refine_ls_wR_factor_gt 0.2253
_refine_ls_wR_factor_ref 0.2513
_reflns_number_gt 8976
_reflns_number_total 12118
_reflns_threshold_expression >2sigma(I)
_cod_data_source_file c3ce40568k.txt
_cod_data_source_block p215
_cod_database_code 7210814

loop_
_symmetry_equiv_pos_as_xyz
'x, y, z'
'-x, -y, -z'

loop_
_atom_site_label
_atom_site_type_symbol
_atom_site_fract_x
_atom_site_fract_y
_atom_site_fract_z
_atom_site_U_iso_or_equiv
_atom_site_adp_type
_atom_site_occupancy
_atom_site_symmetry_multiplicity
_atom_site_calc_flag
_atom_site_refinement_flags
Cl5 Cl 0.5120(2) 1.1986(2) 0.9566(2) 0.0705(9) Uani 1 1 d .
O1W O 0.4320(4) 0.8682(5) 0.8558(4) 0.0419(15) Uani 1 1 d .
O2W O 0.2404(5) 0.7685(5) 0.8853(4) 0.0446(16) Uani 1 1 d .
O3W O 0.3938(4) 1.0157(5) 0.6981(5) 0.0468(16) Uani 1 1 d .
O4W O 0.1344(5) 0.9376(5) 0.8364(5) 0.0502(17) Uani 1 1 d .
Lu1 Lu 0.29156(2) 0.91702(2) 0.80578(2) 0.03365(17) Uani 1 1 d .
Cl1 Cl -0.1247(2) 0.5292(3) 0.6965(4) 0.1083(17) Uani 1 1 d .
Cl2 Cl -0.0123(3) 0.7562(3) 0.6500(4) 0.1012(14) Uani 1 1 d .
Cl3 Cl 0.1482(3) 0.5274(3) 0.6638(4) 0.133(2) Uani 1 1 d .
Cl4 Cl 0.0019(8) 0.6690(7) 0.4602(4) 0.244(6) Uani 1 1 d .
Cd1 Cd 0.00553(7) 0.61623(7) 0.61385(8) 0.0790(3) Uani 1 1 d .
C1 C 0.2507(6) 1.1311(6) 0.8245(6) 0.0343(19) Uani 1 1 d .
C2 C 0.2100(6) 1.2745(7) 0.8378(6) 0.037(2) Uani 1 1 d .
H2 H 0.2329 1.3349 0.7943 0.044 Uiso 1 1 calc R
C3 C 0.2776(7) 1.2141(7) 0.9034(6) 0.038(2) Uani 1 1 d .
H3 H 0.3318 1.2475 0.8938 0.046 Uiso 1 1 calc R
C4 C 0.1462(7) 1.2485(7) 0.9812(7) 0.044(2) Uani 1 1 d .
C5 C 0.3623(5) 1.0531(6) 0.9300(7) 0.035(2) Uani 1 1 d .
H5A H 0.4114 1.0773 0.9436 0.042 Uiso 1 1 calc R
H5B H 0.3886 1.0214 0.8915 0.042 Uiso 1 1 calc R
C6 C 0.2657(7) 1.1529(8) 1.0698(7) 0.050(3) Uani 1 1 d .
H6A H 0.2367 1.1834 1.1087 0.060 Uiso 1 1 calc R
H6B H 0.3299 1.1634 1.0583 0.060 Uiso 1 1 calc R
C7 C 0.2874(5) 0.9089(6) 1.0118(6) 0.0333(19) Uani 1 1 d .
C8 C 0.3203(6) 0.9821(6) 1.0961(6) 0.0305(18) Uani 1 1 d .
H8 H 0.3822 0.9829 1.1083 0.037 Uiso 1 1 calc R
C9 C 0.2799(6) 0.8888(6) 1.1577(6) 0.038(2) Uani 1 1 d .
H9 H 0.3227 0.8447 1.1988 0.045 Uiso 1 1 calc R
C10 C 0.1910(6) 1.0145(7) 1.1762(7) 0.041(2) Uani 1 1 d .
C11 C 0.2431(6) 0.7555(7) 1.1238(6) 0.040(2) Uani 1 1 d .
H11A H 0.2781 0.7149 1.1727 0.048 Uiso 1 1 calc R
H11B H 0.2648 0.7367 1.0753 0.048 Uiso 1 1 calc R
C12 C 0.1489(7) 0.8533(8) 1.2749(7) 0.047(2) Uani 1 1 d .
H12A H 0.1165 0.8867 1.3101 0.056 Uiso 1 1 calc R
H12B H 0.1903 0.8024 1.3114 0.056 Uiso 1 1 calc R
C13 C 0.0947(6) 0.7151(6) 1.1061(6) 0.037(2) Uani 1 1 d .
C14 C 0.1063(6) 0.7242(7) 1.2380(6) 0.038(2) Uani 1 1 d .
H14 H 0.1409 0.6749 1.2844 0.045 Uiso 1 1 calc R
C15 C 0.0137(6) 0.6932(7) 1.2369(6) 0.041(2) Uani 1 1 d .
H15 H 0.0034 0.6300 1.2845 0.049 Uiso 1 1 calc R
C16 C -0.0087(6) 0.8309(6) 1.2638(6) 0.0342(19) Uani 1 1 d .
C17 C -0.0510(6) 0.6504(6) 1.1327(6) 0.0356(19) Uani 1 1 d .
H17A H -0.0225 0.6308 1.0860 0.043 Uiso 1 1 calc R
H17B H -0.0682 0.5930 1.1838 0.043 Uiso 1 1 calc R
C18 C -0.1451(6) 0.7575(7) 1.2759(6) 0.039(2) Uani 1 1 d .
H18A H -0.1525 0.6903 1.3130 0.047 Uiso 1 1 calc R
H18B H -0.1701 0.7941 1.3106 0.047 Uiso 1 1 calc R
C19 C 0.2099(6) 0.9654(7) 0.6123(6) 0.036(2) Uani 1 1 d .
C20 C 0.1634(6) 1.0076(7) 0.4742(6) 0.039(2) Uani 1 1 d .
H20 H 0.1005 1.0334 0.4619 0.047 Uiso 1 1 calc R
C21 C 0.1726(6) 0.9003(6) 0.5213(7) 0.040(2) Uani 1 1 d .
H21 H 0.1140 0.8749 0.5289 0.048 Uiso 1 1 calc R
C22 C 0.2623(6) 0.9421(8) 0.3929(7) 0.042(2) Uani 1 1 d .
C23 C 0.2144(6) 0.7915(6) 0.6757(7) 0.038(2) Uani 1 1 d .
H23A H 0.1990 0.7963 0.7322 0.046 Uiso 1 1 calc R
H23B H 0.1728 0.7506 0.6731 0.046 Uiso 1 1 calc R
C24 C 0.2667(7) 0.7724(7) 0.4830(7) 0.049(3) Uani 1 1 d .
H24A H 0.2846 0.7680 0.4266 0.058 Uiso 1 1 calc R
H24B H 0.2161 0.7336 0.5126 0.058 Uiso 1 1 calc R
C25 C 0.3708(6) 0.7617(6) 0.7074(5) 0.0277(17) Uani 1 1 d .
C26 C 0.3348(6) 0.6849(6) 0.6281(5) 0.0328(19) Uani 1 1 d .
H26 H 0.2984 0.6301 0.6491 0.039 Uiso 1 1 calc R
C27 C 0.4343(6) 0.6531(6) 0.6497(7) 0.038(2) Uani 1 1 d .
H27 H 0.4447 0.5837 0.6839 0.046 Uiso 1 1 calc R
C28 C 0.4299(7) 0.7286(8) 0.4996(8) 0.051(3) Uani 1 1 d .
C29 C 0.5193(6) 0.6864(7) 0.7489(6) 0.038(2) Uani 1 1 d .
H29A H 0.5362 0.6177 0.7731 0.046 Uiso 1 1 calc R
H29B H 0.4998 0.7044 0.7982 0.046 Uiso 1 1 calc R
C30 C 0.5778(6) 0.6575(7) 0.5506(7) 0.045(2) Uani 1 1 d .
H30A H 0.5915 0.6600 0.4913 0.055 Uiso 1 1 calc R
H30B H 0.5916 0.5917 0.5918 0.055 Uiso 1 1 calc R
C31 C 0.6281(6) 0.8078(7) 0.7106(6) 0.039(2) Uani 1 1 d .
C32 C 0.6644(6) 0.6988(6) 0.6458(6) 0.037(2) Uani 1 1 d .
H32 H 0.6852 0.6310 0.6779 0.044 Uiso 1 1 calc R
C33 C 0.7430(6) 0.7635(6) 0.6185(5) 0.0338(19) Uani 1 1 d .
H33 H 0.8004 0.7259 0.6386 0.041 Uiso 1 1 calc R
C34 C 0.6857(6) 0.7777(7) 0.4951(6) 0.036(2) Uani 1 1 d .
C35 C 0.2308(7) 1.1169(7) 0.3238(6) 0.045(2) Uani 1 1 d .
H35A H 0.2532 1.1078 0.2701 0.054 Uiso 1 1 calc R
H35B H 0.1705 1.1514 0.3163 0.054 Uiso 1 1 calc R
C36 C 0.1798(6) 1.1376(7) 0.5278(6) 0.037(2) Uani 1 1 d .
H36A H 0.1224 1.1665 0.5034 0.044 Uiso 1 1 calc R
H36B H 0.1750 1.1377 0.5860 0.044 Uiso 1 1 calc R
N1 N 0.1950(5) 1.2123(5) 0.7977(5) 0.0379(17) Uani 1 1 d .
N2 N 0.2991(5) 1.1322(5) 0.8844(5) 0.0399(18) Uani 1 1 d .
N3 N 0.1301(6) 1.2894(5) 0.8952(6) 0.0415(19) Uani 1 1 d .
N4 N 0.2266(6) 1.1988(6) 0.9886(5) 0.0411(18) Uani 1 1 d .
N5 N 0.3199(6) 0.9837(6) 1.0111(6) 0.045(2) Uani 1 1 d .
N6 N 0.2604(5) 0.8502(5) 1.0975(5) 0.0335(16) Uani 1 1 d .
N7 N 0.2579(6) 1.0527(6) 1.1146(6) 0.045(2) Uani 1 1 d .
N8 N 0.1992(5) 0.9168(6) 1.2030(6) 0.0431(19) Uani 1 1 d .
N9 N 0.1493(5) 0.7381(6) 1.1504(5) 0.0397(17) Uani 1 1 d .
N10 N 0.0155(5) 0.6925(6) 1.1556(6) 0.0440(19) Uani 1 1 d .
N11 N 0.0842(5) 0.8113(6) 1.2507(5) 0.0397(18) Uani 1 1 d .
N12 N -0.0497(5) 0.7694(5) 1.2509(5) 0.0342(16) Uani 1 1 d .
N13 N 0.1957(5) 1.0398(5) 0.5357(5) 0.0364(17) Uani 1 1 d .
N14 N 0.1989(5) 0.8848(6) 0.6073(5) 0.0390(18) Uani 1 1 d .
N15 N 0.2234(5) 1.0249(6) 0.3959(5) 0.0388(18) Uani 1 1 d .
N16 N 0.2366(6) 0.8686(6) 0.4673(6) 0.0436(19) Uani 1 1 d .
N17 N 0.3038(5) 0.7462(5) 0.6735(5) 0.0333(16) Uani 1 1 d .
N18 N 0.4453(5) 0.7072(5) 0.6991(5) 0.0367(17) Uani 1 1 d .
N19 N 0.3444(6) 0.7316(6) 0.5372(6) 0.048(2) Uani 1 1 d .
N20 N 0.4849(5) 0.6841(6) 0.5648(5) 0.0400(18) Uani 1 1 d .
N21 N 0.5969(5) 0.7338(5) 0.7001(5) 0.0398(18) Uani 1 1 d .
N22 N 0.7099(5) 0.8262(6) 0.6644(5) 0.0377(17) Uani 1 1 d .
N23 N 0.6350(6) 0.7171(6) 0.5610(5) 0.0421(19) Uani 1 1 d .
N24 N 0.7482(5) 0.8067(6) 0.5277(5) 0.0368(17) Uani 1 1 d .
O1 O 0.2543(5) 1.0703(4) 0.7978(4) 0.0411(15) Uani 1 1 d .
O2 O 0.2782(4) 0.8932(5) 0.9500(4) 0.0418(16) Uani 1 1 d .
O3 O 0.1178(5) 0.7142(5) 1.0328(5) 0.0481(17) Uani 1 1 d .
O4 O 0.0960(6) 1.2581(7) 1.0402(6) 0.068(2) Uani 1 1 d .
O5 O 0.1307(5) 1.0567(5) 1.2079(5) 0.0513(18) Uani 1 1 d .
O6 O -0.0448(4) 0.8982(5) 1.2794(5) 0.0424(15) Uani 1 1 d .
O7 O 0.2305(4) 0.9718(5) 0.6761(4) 0.0411(15) Uani 1 1 d .
O8 O 0.3640(4) 0.8163(5) 0.7447(4) 0.0417(16) Uani 1 1 d .
O9 O 0.5891(5) 0.8441(5) 0.7591(5) 0.0500(18) Uani 1 1 d .
O10 O 0.3106(5) 0.9367(6) 0.3284(5) 0.0529(18) Uani 1 1 d .
O11 O 0.4548(6) 0.7569(6) 0.4209(5) 0.057(2) Uani 1 1 d .
O12 O 0.6824(5) 0.8021(5) 0.4177(5) 0.0527(19) Uani 1 1 d .

loop_
_atom_site_aniso_label
_atom_site_aniso_U_11
_atom_site_aniso_U_22
_atom_site_aniso_U_33
_atom_site_aniso_U_23
_atom_site_aniso_U_13
_atom_site_aniso_U_12
Cl5 0.0476(16) 0.082(2) 0.081(2) -0.0296(18) -0.0222(16) 0.0002(14)
O1W 0.038(4) 0.055(4) 0.025(4) -0.015(3) 0.002(3) 0.005(3)
O2W 0.051(4) 0.042(3) 0.037(4) -0.015(3) 0.008(3) -0.009(3)
O3W 0.036(4) 0.058(4) 0.043(4) -0.021(4) 0.004(3) -0.001(3)
O4W 0.040(4) 0.069(5) 0.042(4) -0.027(4) 0.003(3) -0.001(3)
Lu1 0.0333(3) 0.0396(3) 0.0303(3) -0.0185(2) -0.00361(18) 0.00270(16)
Cl1 0.0537(19) 0.060(2) 0.187(5) -0.036(3) 0.010(2) -0.0004(16)
Cl2 0.055(2) 0.088(3) 0.154(4) -0.038(3) -0.023(2) -0.0091(18)
Cl3 0.050(2) 0.099(3) 0.151(5) 0.037(3) -0.005(2) 0.003(2)
Cl4 0.331(13) 0.215(8) 0.071(4) 0.010(5) -0.029(6) 0.104(9)
Cd1 0.0596(6) 0.0646(6) 0.0731(7) 0.0050(5) -0.0050(5) 0.0060(5)
C1 0.032(4) 0.045(5) 0.025(5) -0.016(4) 0.008(4) -0.010(4)
C2 0.034(5) 0.041(5) 0.036(5) -0.019(4) 0.002(4) -0.006(4)
C3 0.050(6) 0.052(5) 0.017(4) -0.017(4) -0.004(4) -0.009(4)
C4 0.047(6) 0.039(5) 0.043(6) -0.017(5) -0.002(5) -0.001(4)
C5 0.021(4) 0.038(5) 0.047(6) -0.021(4) 0.003(4) -0.003(3)
C6 0.048(6) 0.061(6) 0.050(7) -0.029(6) -0.011(5) -0.008(5)
C7 0.023(4) 0.035(4) 0.040(5) -0.018(4) 0.000(4) 0.006(3)
C8 0.028(4) 0.035(4) 0.027(5) -0.014(4) -0.002(4) 0.000(3)
C9 0.028(4) 0.040(5) 0.041(6) -0.012(4) -0.013(4) 0.004(4)
C10 0.030(5) 0.056(6) 0.052(6) -0.040(5) -0.004(5) 0.001(4)
C11 0.039(5) 0.054(6) 0.028(5) -0.024(5) -0.007(4) 0.021(4)
C12 0.039(5) 0.064(6) 0.045(6) -0.029(5) -0.014(5) 0.009(5)
C13 0.046(5) 0.031(4) 0.030(5) -0.011(4) -0.002(4) 0.000(4)
C14 0.033(5) 0.045(5) 0.024(5) -0.007(4) 0.002(4) 0.001(4)
C15 0.043(5) 0.037(5) 0.036(6) -0.010(4) -0.014(4) 0.011(4)
C16 0.041(5) 0.032(4) 0.024(5) -0.009(4) -0.003(4) 0.004(4)
C17 0.041(5) 0.035(4) 0.027(5) -0.014(4) 0.003(4) 0.003(4)
C18 0.029(5) 0.060(6) 0.039(6) -0.033(5) 0.003(4) -0.001(4)
C19 0.029(4) 0.050(5) 0.029(5) -0.020(4) -0.003(4) 0.005(4)
C20 0.027(4) 0.063(6) 0.029(5) -0.019(5) -0.006(4) -0.001(4)
C21 0.035(5) 0.040(5) 0.043(6) -0.013(4) -0.008(4) -0.006(4)
C22 0.022(4) 0.067(6) 0.055(7) -0.038(6) -0.019(5) 0.002(4)
C23 0.038(5) 0.037(5) 0.039(6) -0.011(4) -0.014(4) -0.004(4)
C24 0.059(6) 0.056(6) 0.047(6) -0.032(5) -0.015(5) -0.006(5)
C25 0.034(4) 0.031(4) 0.012(4) -0.008(3) 0.013(3) -0.006(3)
C26 0.038(5) 0.034(4) 0.020(4) -0.005(4) 0.004(4) -0.013(4)
C27 0.042(5) 0.027(4) 0.048(6) -0.019(4) -0.008(5) 0.002(4)
C28 0.046(6) 0.055(6) 0.070(9) -0.042(6) -0.015(6) 0.001(5)
C29 0.031(5) 0.043(5) 0.042(6) -0.020(4) -0.002(4) 0.002(4)
C30 0.040(5) 0.050(5) 0.057(7) -0.035(5) 0.000(5) 0.001(4)
C31 0.029(4) 0.057(6) 0.040(6) -0.029(5) 0.000(4) -0.005(4)
C32 0.047(5) 0.037(5) 0.023(5) -0.014(4) -0.014(4) 0.016(4)
C33 0.042(5) 0.033(4) 0.018(4) -0.004(4) -0.007(4) 0.008(4)
C34 0.027(4) 0.052(5) 0.031(5) -0.024(4) -0.001(4) 0.006(4)
C35 0.056(6) 0.051(6) 0.029(5) -0.017(5) -0.009(5) 0.000(5)
C36 0.029(4) 0.053(5) 0.030(5) -0.020(4) -0.003(4) 0.004(4)
N1 0.041(4) 0.041(4) 0.036(5) -0.021(4) -0.003(4) -0.003(3)
N2 0.044(4) 0.043(4) 0.034(5) -0.017(4) -0.012(4) -0.001(3)
N3 0.046(5) 0.036(4) 0.044(5) -0.021(4) -0.003(4) 0.002(3)
N4 0.046(5) 0.048(4) 0.023(4) -0.010(4) -0.001(4) -0.006(4)
N5 0.043(5) 0.047(5) 0.052(6) -0.026(4) -0.018(4) 0.007(4)
N6 0.036(4) 0.042(4) 0.021(4) -0.014(3) -0.005(3) 0.009(3)
N7 0.039(4) 0.046(4) 0.061(6) -0.032(4) -0.013(4) 0.004(4)
N8 0.039(4) 0.054(5) 0.040(5) -0.025(4) 0.002(4) -0.004(4)
N9 0.040(4) 0.048(4) 0.023(4) -0.009(3) 0.009(3) -0.008(3)
N10 0.041(4) 0.047(5) 0.045(5) -0.023(4) 0.008(4) -0.007(4)
N11 0.037(4) 0.055(5) 0.036(5) -0.028(4) 0.001(4) -0.008(4)
N12 0.032(4) 0.031(4) 0.034(4) -0.011(3) -0.006(3) 0.008(3)
N13 0.038(4) 0.035(4) 0.037(5) -0.016(4) -0.013(4) 0.005(3)
N14 0.027(4) 0.053(5) 0.037(5) -0.016(4) -0.008(3) -0.006(3)
N15 0.033(4) 0.049(4) 0.037(5) -0.022(4) 0.000(4) -0.005(3)
N16 0.043(5) 0.058(5) 0.038(5) -0.027(4) -0.004(4) -0.007(4)
N17 0.025(4) 0.040(4) 0.037(4) -0.019(3) 0.004(3) -0.008(3)
N18 0.043(4) 0.034(4) 0.036(5) -0.018(4) -0.010(4) 0.005(3)
N19 0.048(5) 0.060(5) 0.041(5) -0.022(4) -0.015(4) 0.004(4)
N20 0.048(5) 0.052(5) 0.023(4) -0.021(4) 0.013(4) -0.010(4)
N21 0.047(5) 0.041(4) 0.032(4) -0.019(4) -0.008(4) 0.008(3)
N22 0.037(4) 0.050(4) 0.030(4) -0.024(4) 0.012(3) -0.012(3)
N23 0.048(5) 0.043(4) 0.037(5) -0.020(4) 0.001(4) -0.006(4)
N24 0.034(4) 0.052(4) 0.025(4) -0.016(4) -0.001(3) -0.005(3)
O1 0.052(4) 0.039(3) 0.036(4) -0.021(3) -0.001(3) -0.002(3)
O2 0.045(4) 0.062(4) 0.027(4) -0.030(3) -0.005(3) 0.005(3)
O3 0.052(4) 0.063(4) 0.034(4) -0.026(3) 0.013(3) -0.019(3)
O4 0.058(5) 0.088(6) 0.060(6) -0.040(5) 0.000(4) 0.008(4)
O5 0.042(4) 0.067(5) 0.058(5) -0.042(4) 0.006(4) -0.007(3)
O6 0.045(4) 0.042(3) 0.042(4) -0.021(3) -0.005(3) 0.003(3)
O7 0.042(4) 0.050(4) 0.036(4) -0.024(3) -0.013(3) 0.006(3)
O8 0.047(4) 0.052(4) 0.036(4) -0.029(3) -0.011(3) 0.007(3)
O9 0.039(4) 0.067(5) 0.058(5) -0.042(4) 0.006(3) -0.005(3)
O10 0.056(4) 0.073(5) 0.036(4) -0.031(4) -0.003(4) -0.001(4)
O11 0.064(5) 0.079(5) 0.027(4) -0.023(4) -0.001(4) -0.003(4)
O12 0.072(5) 0.049(4) 0.040(4) -0.016(3) -0.018(4) -0.009(4)

loop_
_atom_type_symbol
_atom_type_description
_atom_type_scat_dispersion_real
_atom_type_scat_dispersion_imag
_atom_type_scat_source
C C 0.0033 0.0016 'International Tables Vol C Tables 4.2.6.8 and 6.1.1.4'
H H 0.0000 0.0000 'International Tables Vol C Tables 4.2.6.8 and 6.1.1.4'
N N 0.0061 0.0033 'International Tables Vol C Tables 4.2.6.8 and 6.1.1.4'
O O 0.0106 0.0060 'International Tables Vol C Tables 4.2.6.8 and 6.1.1.4'
Cl Cl 0.1484 0.1585 'International Tables Vol C Tables 4.2.6.8 and 6.1.1.4'
Cd Cd -0.8075 1.2024 'International Tables Vol C Tables 4.2.6.8 and 6.1.1.4'
Lu Lu -0.4720 5.8584 'International Tables Vol C Tables 4.2.6.8 and 6.1.1.4'

loop_
_geom_angle_atom_site_label_1
_geom_angle_atom_site_label_2
_geom_angle_atom_site_label_3
_geom_angle
_geom_angle_site_symmetry_1
_geom_angle_site_symmetry_3
O8 Lu1 O7 77.3(2) . .
O8 Lu1 O2 127.4(2) . .
O7 Lu1 O2 150.1(2) . .
O8 Lu1 O1W 72.9(2) . .
O7 Lu1 O1W 138.4(2) . .
O2 Lu1 O1W 70.9(2) . .
O8 Lu1 O2W 71.4(3) . .
O7 Lu1 O2W 104.1(2) . .
O2 Lu1 O2W 74.0(2) . .
O1W Lu1 O2W 93.2(2) . .
O8 Lu1 O1 149.8(3) . .
O7 Lu1 O1 85.8(2) . .
O2 Lu1 O1 77.7(2) . .
O1W Lu1 O1 106.3(2) . .
O2W Lu1 O1 137.9(2) . .
O8 Lu1 O4W 124.1(2) . .
O7 Lu1 O4W 72.5(2) . .
O2 Lu1 O4W 78.8(2) . .
O1W Lu1 O4W 149.0(2) . .
O2W Lu1 O4W 72.0(3) . .
O1 Lu1 O4W 72.4(2) . .
O8 Lu1 O3W 79.3(3) . .
O7 Lu1 O3W 73.5(2) . .
O2 Lu1 O3W 123.0(2) . .
O1W Lu1 O3W 73.0(2) . .
O2W Lu1 O3W 150.2(2) . .
O1 Lu1 O3W 71.9(2) . .
O4W Lu1 O3W 131.8(3) . .
Cl4 Cd1 Cl3 113.0(3) . .
Cl4 Cd1 Cl1 111.1(4) . .
Cl3 Cd1 Cl1 112.41(16) . .
Cl4 Cd1 Cl2 109.1(3) . .
Cl3 Cd1 Cl2 106.42(19) . .
Cl1 Cd1 Cl2 104.29(16) . .
O1 C1 N2 128.0(9) . .
O1 C1 N1 124.1(8) . .
N2 C1 N1 107.9(7) . .
N1 C2 N3 112.3(7) . .
N1 C2 C3 103.8(7) . .
N3 C2 C3 102.4(7) . .
N1 C2 H2 112.5 . .
N3 C2 H2 112.5 . .
C3 C2 H2 112.5 . .
N2 C3 N4 115.8(8) . .
N2 C3 C2 102.1(6) . .
N4 C3 C2 103.9(8) . .
N2 C3 H3 111.5 . .
N4 C3 H3 111.5 . .
C2 C3 H3 111.5 . .
O4 C4 N4 125.5(10) . .
O4 C4 N3 125.1(10) . .
N4 C4 N3 109.4(9) . .
N2 C5 N5 112.6(7) . .
N2 C5 H5A 109.1 . .
N5 C5 H5A 109.1 . .
N2 C5 H5B 109.1 . .
N5 C5 H5B 109.1 . .
H5A C5 H5B 107.8 . .
N4 C6 N7 115.1(7) . .
N4 C6 H6A 108.5 . .
N7 C6 H6A 108.5 . .
N4 C6 H6B 108.5 . .
N7 C6 H6B 108.5 . .
H6A C6 H6B 107.5 . .
O2 C7 N5 127.9(10) . .
O2 C7 N6 123.4(8) . .
N5 C7 N6 108.6(8) . .
N5 C8 N7 115.1(7) . .
N5 C8 C9 103.0(7) . .
N7 C8 C9 102.9(7) . .
N5 C8 H8 111.7 . .
N7 C8 H8 111.7 . .
C9 C8 H8 111.7 . .
N8 C9 N6 112.8(7) . .
N8 C9 C8 105.0(7) . .
N6 C9 C8 103.4(7) . .
N8 C9 H9 111.7 . .
N6 C9 H9 111.7 . .
C8 C9 H9 111.7 . .
O5 C10 N7 126.8(9) . .
O5 C10 N8 122.9(10) . .
N7 C10 N8 110.3(7) . .
N6 C11 N9 114.7(7) . .
N6 C11 H11A 108.6 . .
N9 C11 H11A 108.6 . .
N6 C11 H11B 108.6 . .
N9 C11 H11B 108.6 . .
H11A C11 H11B 107.6 . .
N8 C12 N11 113.4(8) . .
N8 C12 H12A 108.9 . .
N11 C12 H12A 108.9 . .
N8 C12 H12B 108.9 . .
N11 C12 H12B 108.9 . .
H12A C12 H12B 107.7 . .
O3 C13 N10 126.8(8) . .
O3 C13 N9 124.1(9) . .
N10 C13 N9 109.1(8) . .
N11 C14 N9 113.8(8) . .
N11 C14 C15 104.6(7) . .
N9 C14 C15 101.1(7) . .
N11 C14 H14 112.2 . .
N9 C14 H14 112.2 . .
C15 C14 H14 112.2 . .
N10 C15 N12 114.3(7) . .
N10 C15 C14 106.0(8) . .
N12 C15 C14 101.5(7) . .
N10 C15 H15 111.5 . .
N12 C15 H15 111.5 . .
C14 C15 H15 111.5 . .
O6 C16 N12 126.6(9) . .
O6 C16 N11 123.9(8) . .
N12 C16 N11 109.3(7) . .
N3 C17 N10 114.8(7) 2_577 .
N3 C17 H17A 108.6 2_577 .
N10 C17 H17A 108.6 . .
N3 C17 H17B 108.6 2_577 .
N10 C17 H17B 108.6 . .
H17A C17 H17B 107.5 . .
N1 C18 N12 112.8(8) 2_577 .
N1 C18 H18A 109.0 2_577 .
N12 C18 H18A 109.0 . .
N1 C18 H18B 109.0 2_577 .
N12 C18 H18B 109.0 . .
H18A C18 H18B 107.8 . .
O7 C19 N14 125.6(9) . .
O7 C19 N13 124.4(8) . .
N14 C19 N13 109.9(7) . .
N15 C20 N13 113.0(7) . .
N15 C20 C21 103.2(8) . .
N13 C20 C21 103.7(7) . .
N15 C20 H20 112.1 . .
N13 C20 H20 112.1 . .
C21 C20 H20 112.1 . .
N16 C21 N14 117.0(8) . .
N16 C21 C20 105.3(8) . .
N14 C21 C20 102.5(7) . .
N16 C21 H21 110.5 . .
N14 C21 H21 110.5 . .
C20 C21 H21 110.5 . .
O10 C22 N16 126.3(9) . .
O10 C22 N15 123.7(11) . .
N16 C22 N15 109.9(9) . .
N17 C23 N14 116.1(8) . .
N17 C23 H23A 108.3 . .
N14 C23 H23A 108.3 . .
N17 C23 H23B 108.3 . .
N14 C23 H23B 108.3 . .
H23A C23 H23B 107.4 . .
N16 C24 N19 114.4(7) . .
N16 C24 H24A 108.7 . .
N19 C24 H24A 108.7 . .
N16 C24 H24B 108.7 . .
N19 C24 H24B 108.7 . .
H24A C24 H24B 107.6 . .
O8 C25 N18 124.2(8) . .
O8 C25 N17 125.4(8) . .
N18 C25 N17 110.3(7) . .
N19 C26 N17 114.7(7) . .
N19 C26 C27 102.9(8) . .
N17 C26 C27 102.5(6) . .
N19 C26 H26 112.0 . .
N17 C26 H26 112.0 . .
C27 C26 H26 112.0 . .
N20 C27 N18 113.8(7) . .
N20 C27 C26 103.0(7) . .
N18 C27 C26 102.4(6) . .
N20 C27 H27 112.3 . .
N18 C27 H27 112.3 . .
C26 C27 H27 112.3 . .
O11 C28 N19 126.8(10) . .
O11 C28 N20 125.3(10) . .
N19 C28 N20 107.8(10) . .
N18 C29 N21 113.9(8) . .
N18 C29 H29A 108.8 . .
N21 C29 H29A 108.8 . .
N18 C29 H29B 108.8 . .
N21 C29 H29B 108.8 . .
H29A C29 H29B 107.7 . .
N20 C30 N23 113.3(7) . .
N20 C30 H30A 108.9 . .
N23 C30 H30A 108.9 . .
N20 C30 H30B 108.9 . .
N23 C30 H30B 108.9 . .
H30A C30 H30B 107.7 . .
O9 C31 N22 126.4(8) . .
O9 C31 N21 124.1(9) . .
N22 C31 N21 109.3(7) . .
N21 C32 N23 113.3(7) . .
N21 C32 C33 105.3(7) . .
N23 C32 C33 102.6(7) . .
N21 C32 H32 111.7 . .
N23 C32 H32 111.7 . .
C33 C32 H32 111.7 . .
N24 C33 N22 116.0(7) . .
N24 C33 C32 104.1(6) . .
N22 C33 C32 101.7(7) . .
N24 C33 H33 111.4 . .
N22 C33 H33 111.4 . .
C32 C33 H33 111.4 . .
O12 C34 N23 126.9(8) . .
O12 C34 N24 123.3(9) . .
N23 C34 N24 109.7(8) . .
N22 C35 N15 113.4(7) 2_676 .
N22 C35 H35A 108.9 2_676 .
N15 C35 H35A 108.9 . .
N22 C35 H35B 108.9 2_676 .
N15 C35 H35B 108.9 . .
H35A C35 H35B 107.7 . .
N24 C36 N13 111.4(7) 2_676 .
N24 C36 H36A 109.3 2_676 .
N13 C36 H36A 109.3 . .
N24 C36 H36B 109.3 2_676 .
N13 C36 H36B 109.3 . .
H36A C36 H36B 108.0 . .
C1 N1 C18 123.0(7) . 2_577
C1 N1 C2 111.4(7) . .
C18 N1 C2 124.0(7) 2_577 .
C1 N2 C3 114.4(7) . .
C1 N2 C5 122.3(7) . .
C3 N2 C5 123.2(7) . .
C4 N3 C17 121.9(8) . 2_577
C4 N3 C2 111.5(8) . .
C17 N3 C2 126.0(8) 2_577 .
C4 N4 C6 122.8(9) . .
C4 N4 C3 112.2(8) . .
C6 N4 C3 123.6(8) . .
C7 N5 C8 114.3(9) . .
C7 N5 C5 120.7(8) . .
C8 N5 C5 124.4(7) . .
C7 N6 C11 123.2(7) . .
C7 N6 C9 110.5(7) . .
C11 N6 C9 123.7(7) . .
C10 N7 C6 123.9(8) . .
C10 N7 C8 112.5(8) . .
C6 N7 C8 123.6(9) . .
C10 N8 C12 125.4(8) . .
C10 N8 C9 109.4(8) . .
C12 N8 C9 124.0(8) . .
C13 N9 C11 125.8(8) . .
C13 N9 C14 111.1(8) . .
C11 N9 C14 122.0(7) . .
C13 N10 C15 112.6(8) . .
C13 N10 C17 121.9(8) . .
C15 N10 C17 124.0(8) . .
C16 N11 C14 110.9(7) . .
C16 N11 C12 123.5(7) . .
C14 N11 C12 122.7(8) . .
C16 N12 C18 123.4(7) . .
C16 N12 C15 113.2(7) . .
C18 N12 C15 120.6(7) . .
C19 N13 C36 122.3(7) . .
C19 N13 C20 110.5(7) . .
C36 N13 C20 123.2(7) . .
C19 N14 C23 124.4(7) . .
C19 N14 C21 112.9(8) . .
C23 N14 C21 122.6(7) . .
C22 N15 C20 110.7(9) . .
C22 N15 C35 124.2(9) . .
C20 N15 C35 124.5(8) . .
C22 N16 C21 110.8(8) . .
C22 N16 C24 122.7(9) . .
C21 N16 C24 126.3(9) . .
C25 N17 C23 123.5(7) . .
C25 N17 C26 112.1(7) . .
C23 N17 C26 124.2(7) . .
C25 N18 C29 123.8(7) . .
C25 N18 C27 112.1(7) . .
C29 N18 C27 122.6(7) . .
C28 N19 C26 114.4(8) . .
C28 N19 C24 121.1(9) . .
C26 N19 C24 124.1(9) . .
C28 N20 C30 124.0(9) . .
C28 N20 C27 111.7(8) . .
C30 N20 C27 123.5(8) . .
C31 N21 C29 124.7(8) . .
C31 N21 C32 110.3(8) . .
C29 N21 C32 123.8(7) . .
C31 N22 C35 123.1(7) . 2_676
C31 N22 C33 113.4(7) . .
C35 N22 C33 121.7(8) 2_676 .
C34 N23 C30 123.9(8) . .
C34 N23 C32 110.9(7) . .
C30 N23 C32 123.0(9) . .
C34 N24 C33 112.6(8) . .
C34 N24 C36 122.5(7) . 2_676
C33 N24 C36 124.1(7) . 2_676
C1 O1 Lu1 153.5(6) . .
C7 O2 Lu1 156.8(7) . .
C19 O7 Lu1 154.9(6) . .
C25 O8 Lu1 156.4(6) . .

loop_
_geom_bond_atom_site_label_1
_geom_bond_atom_site_label_2
_geom_bond_distance
_geom_bond_site_symmetry_2
O1W Lu1 2.306(6) .
O2W Lu1 2.311(7) .
O3W Lu1 2.347(7) .
O4W Lu1 2.343(7) .
Lu1 O8 2.286(6) .
Lu1 O7 2.290(6) .
Lu1 O2 2.294(6) .
Lu1 O1 2.322(6) .
Cl1 Cd1 2.443(4) .
Cl2 Cd1 2.475(5) .
Cl3 Cd1 2.437(4) .
Cl4 Cd1 2.386(7) .
C1 O1 1.204(10) .
C1 N2 1.351(11) .
C1 N1 1.352(12) .
C2 N1 1.460(10) .
C2 N3 1.476(12) .
C2 C3 1.532(12) .
C2 H2 0.9900 .
C3 N2 1.425(11) .
C3 N4 1.463(12) .
C3 H3 0.9900 .
C4 O4 1.202(13) .
C4 N4 1.327(13) .
C4 N3 1.369(13) .
C5 N2 1.449(11) .
C5 N5 1.461(13) .
C5 H5A 0.9800 .
C5 H5B 0.9800 .
C6 N4 1.434(13) .
C6 N7 1.435(14) .
C6 H6A 0.9800 .
C6 H6B 0.9800 .
C7 O2 1.208(10) .
C7 N5 1.328(11) .
C7 N6 1.382(12) .
C8 N5 1.434(11) .
C8 N7 1.440(11) .
C8 C9 1.536(13) .
C8 H8 0.9900 .
C9 N8 1.443(12) .
C9 N6 1.471(10) .
C9 H9 0.9900 .
C10 O5 1.228(11) .
C10 N7 1.333(14) .
C10 N8 1.385(12) .
C11 N6 1.404(13) .
C11 N9 1.444(12) .
C11 H11A 0.9800 .
C11 H11B 0.9800 .
C12 N8 1.396(14) .
C12 N11 1.450(11) .
C12 H12A 0.9800 .
C12 H12B 0.9800 .
C13 O3 1.242(11) .
C13 N10 1.344(13) .
C13 N9 1.375(11) .
C14 N11 1.447(11) .
C14 N9 1.460(12) .
C14 C15 1.550(13) .
C14 H14 0.9900 .
C15 N10 1.381(12) .
C15 N12 1.483(11) .
C15 H15 0.9900 .
C16 O6 1.219(10) .
C16 N12 1.324(11) .
C16 N11 1.388(12) .
C17 N3 1.410(11) 2_577
C17 N10 1.460(11) .
C17 H17A 0.9800 .
C17 H17B 0.9800 .
C18 N1 1.431(11) 2_577
C18 N12 1.448(11) .
C18 H18A 0.9800 .
C18 H18B 0.9800 .
C19 O7 1.221(10) .
C19 N14 1.332(12) .
C19 N13 1.348(12) .
C20 N15 1.426(12) .
C20 N13 1.506(10) .
C20 C21 1.513(13) .
C20 H20 0.9900 .
C21 N16 1.401(13) .
C21 N14 1.486(11) .
C21 H21 0.9900 .
C22 O10 1.238(13) .
C22 N16 1.345(14) .
C22 N15 1.354(12) .
C23 N17 1.424(11) .
C23 N14 1.440(12) .
C23 H23A 0.9800 .
C23 H23B 0.9800 .
C24 N16 1.423(13) .
C24 N19 1.498(12) .
C24 H24A 0.9800 .
C24 H24B 0.9800 .
C25 O8 1.244(9) .
C25 N18 1.327(11) .
C25 N17 1.337(10) .
C26 N19 1.393(12) .
C26 N17 1.450(11) .
C26 C27 1.556(12) .
C26 H26 0.9900 .
C27 N20 1.434(12) .
C27 N18 1.460(10) .
C27 H27 0.9900 .
C28 O11 1.227(14) .
C28 N19 1.345(14) .
C28 N20 1.366(13) .
C29 N18 1.423(11) .
C29 N21 1.425(13) .
C29 H29A 0.9800 .
C29 H29B 0.9800 .
C30 N20 1.408(12) .
C30 N23 1.439(11) .
C30 H30A 0.9800 .
C30 H30B 0.9800 .
C31 O9 1.217(11) .
C31 N22 1.348(12) .
C31 N21 1.399(11) .
C32 N21 1.459(11) .
C32 N23 1.474(11) .
C32 C33 1.557(13) .
C32 H32 0.9900 .
C33 N24 1.389(11) .
C33 N22 1.479(10) .
C33 H33 0.9900 .
C34 O12 1.209(11) .
C34 N23 1.333(13) .
C34 N24 1.383(11) .
C35 N22 1.442(12) 2_676
C35 N15 1.443(13) .
C35 H35A 0.9800 .
C35 H35B 0.9800 .
C36 N24 1.443(13) 2_676
C36 N13 1.459(11) .
C36 H36A 0.9800 .
C36 H36B 0.9800 .
N1 C18 1.431(11) 2_577
N3 C17 1.410(11) 2_577
N22 C35 1.442(12) 2_676
N24 C36 1.443(13) 2_676

loop_
_platon_squeeze_void_nr
_platon_squeeze_void_average_x
_platon_squeeze_void_average_y
_platon_squeeze_void_average_z
_platon_squeeze_void_volume
_platon_squeeze_void_count_electrons
_platon_squeeze_void_content
1 0.000 0.000 0.000 97 60 ' '
2 -0.105 0.500 0.061 1082 834 ' '
3 0.500 0.000 0.500 93 51 ' '
